data_7036945
loop_
_publ_author_name
'Gao, Feng'
'Yang, Feng-Lei'
'Zhu, Guang-Zhou'
'Zhao, Yue'

_publ_section_title
;
 Syntheses, structures, and magnetic properties of homodinuclear
 lanthanide complexes based on dinucleating Schiff base ligands.
;
_journal_issue 46
_journal_name_full 'Dalton transactions (Cambridge, England : 2003)'
_journal_page_first 20232
_journal_page_last 20241
_journal_paper_doi 10.1039/c5dt03580e
_journal_volume 44
_journal_year 2015
_chemical_formula_sum 'C68 H92 Co2 Ho2 N4 O22 P6'
_chemical_formula_weight 1951.00
_chemical_name_systematic
; 
 ? 
;
_space_group_IT_number 14
_symmetry_cell_setting monoclinic
_symmetry_space_group_name_Hall '-P 2ybc'
_symmetry_space_group_name_H-M 'P 1 21/c 1'
_atom_sites_solution_hydrogens geom
_atom_sites_solution_primary direct
_atom_sites_solution_secondary difmap
_audit_creation_method SHELXL-97
_audit_update_record
;
2015-05-26 deposited with the CCDC.
2015-10-28 downloaded from the CCDC.
;
_cell_angle_alpha 90.00
_cell_angle_beta 103.9620(10)
_cell_angle_gamma 90.00
_cell_formula_units_Z 2
_cell_length_a 16.5198(15)
_cell_length_b 15.0667(14)
_cell_length_c 17.9808(16)
_cell_measurement_reflns_used 9030
_cell_measurement_temperature 123(2)
_cell_measurement_theta_max 27.22
_cell_measurement_theta_min 2.33
_cell_volume 4343.2(7)
_computing_cell_refinement 'Bruker SMART'
_computing_data_collection 'Bruker SMART'
_computing_data_reduction 'Bruker SAINT'
_computing_molecular_graphics 'Bruker SHELXTL'
_computing_publication_material 'Bruker SHELXTL'
_computing_structure_refinement 'Bruker SHELXTL'
_computing_structure_solution 'Bruker SHELXTL'
_diffrn_ambient_temperature 123(2)
_diffrn_measured_fraction_theta_full 0.995
_diffrn_measured_fraction_theta_max 0.995
_diffrn_measurement_device_type 'Bruker APEX II CCD'
_diffrn_measurement_method '\f and \w scans'
_diffrn_radiation_monochromator graphite
_diffrn_radiation_source 'fine-focus sealed tube'
_diffrn_radiation_type MoK\a
_diffrn_radiation_wavelength 0.71073
_diffrn_reflns_av_R_equivalents 0.0467
_diffrn_reflns_av_sigmaI/netI 0.0405
_diffrn_reflns_limit_h_max 19
_diffrn_reflns_limit_h_min -19
_diffrn_reflns_limit_k_max 17
_diffrn_reflns_limit_k_min -16
_diffrn_reflns_limit_l_max 21
_diffrn_reflns_limit_l_min -21
_diffrn_reflns_number 31623
_diffrn_reflns_theta_full 25.01
_diffrn_reflns_theta_max 25.01
_diffrn_reflns_theta_min 1.79
_exptl_absorpt_coefficient_mu 2.354
_exptl_absorpt_correction_T_max 0.6255
_exptl_absorpt_correction_T_min 0.5690
_exptl_absorpt_correction_type multi-scan
_exptl_absorpt_process_details 'SADABS; Bruker, 2000'
_exptl_crystal_colour yellow
_exptl_crystal_density_diffrn 1.492
_exptl_crystal_density_method 'not measured'
_exptl_crystal_description block
_exptl_crystal_F_000 1964
_exptl_crystal_size_max 0.27
_exptl_crystal_size_mid 0.24
_exptl_crystal_size_min 0.22
_platon_squeeze_details
;
;
_refine_diff_density_max 0.923
_refine_diff_density_min -1.117
_refine_diff_density_rms 0.103
_refine_ls_extinction_method none
_refine_ls_goodness_of_fit_ref 1.155
_refine_ls_hydrogen_treatment constr
_refine_ls_matrix_type full
_refine_ls_number_parameters 490
_refine_ls_number_reflns 7612
_refine_ls_number_restraints 78
_refine_ls_restrained_S_all 1.163
_refine_ls_R_factor_all 0.0436
_refine_ls_R_factor_gt 0.0331
_refine_ls_shift/su_max 0.001
_refine_ls_shift/su_mean 0.000
_refine_ls_structure_factor_coef Fsqd
_refine_ls_weighting_details 'calc w=1/[\s^2^(Fo^2^)+(0.0000P)^2^+12.0000P] where P=(Fo^2^+2Fc^2^)/3'
_refine_ls_weighting_scheme calc
_refine_ls_wR_factor_gt 0.0667
_refine_ls_wR_factor_ref 0.0692
_reflns_number_gt 6300
_reflns_number_total 7612
_reflns_threshold_expression >2sigma(I)
_cod_data_source_file c5dt03580e2.cif
_cod_data_source_block 3
_cod_depositor_comments
;
The following automatic conversions were performed:

'_symmetry_cell_setting' value 'Monoclinic' changed to 'monoclinic'
according to
/usr/data/users/saulius/crontab/automatic-downloads/rss-feeds/RSC/lib/dictionaries/cif_core.dic
dictionary named 'cif_core.dic' version 2.4.2 from 2011-04-26.

Automatic conversion script
Id: cif_fix_values 3271 2015-04-21 07:52:19Z andrius 

 Adding full bibliography for 7036943--7036951.cif.
;
_cod_original_sg_symbol_H-M 'P2(1)/c  '
_cod_database_code 7036945

loop_
_symmetry_equiv_pos_as_xyz
'x, y, z'
'-x, y+1/2, -z+1/2'
'-x, -y, -z'
'x, -y-1/2, z-1/2'

loop_
_atom_site_label
_atom_site_type_symbol
_atom_site_fract_x
_atom_site_fract_y
_atom_site_fract_z
_atom_site_U_iso_or_equiv
_atom_site_adp_type
_atom_site_occupancy
_atom_site_symmetry_multiplicity
_atom_site_calc_flag
_atom_site_refinement_flags
_atom_site_disorder_assembly
_atom_site_disorder_group
C1 C -0.0197(4) 0.8604(5) 0.3595(5) 0.034(3) Uani 0.655(15) 1 d PGU A 1
H1A H -0.0640 0.8938 0.3246 0.041 Uiso 0.655(15) 1 calc PR A 1
C2 C 0.0158(4) 0.8810(5) 0.4371(4) 0.027(2) Uani 0.655(15) 1 d PGU A 1
H2A H 0.0013 0.9319 0.4653 0.032 Uiso 0.655(15) 1 calc PR A 1
C3 C 0.0761(4) 0.8156(5) 0.4670(4) 0.027(2) Uani 0.655(15) 1 d PGU A 1
H3A H 0.1105 0.8129 0.5196 0.033 Uiso 0.655(15) 1 calc PR A 1
C4 C 0.0778(4) 0.7545(4) 0.4078(5) 0.036(3) Uani 0.655(15) 1 d PGU A 1
H4A H 0.1127 0.7012 0.4125 0.043 Uiso 0.655(15) 1 calc PR A 1
C5 C 0.0186(5) 0.7822(5) 0.3414(4) 0.031(2) Uani 0.655(15) 1 d PGU A 1
H5A H 0.0048 0.7513 0.2920 0.038 Uiso 0.655(15) 1 calc PR A 1
C6 C 0.2116(3) 1.0680(4) 0.5574(3) 0.0416(14) Uani 1 1 d . . .
H6A H 0.1719 1.1155 0.5574 0.050 Uiso 1 1 calc R B 1
H6B H 0.2574 1.0911 0.5382 0.050 Uiso 1 1 calc R B 1
C7 C 0.2425(4) 1.0316(5) 0.6357(3) 0.067(2) Uani 1 1 d . . .
H7A H 0.1966 1.0078 0.6534 0.101 Uiso 1 1 calc R . .
H7B H 0.2687 1.0781 0.6696 0.101 Uiso 1 1 calc R . .
H7C H 0.2823 0.9855 0.6349 0.101 Uiso 1 1 calc R . .
C8 C 0.0516(3) 1.1492(4) 0.3582(3) 0.0491(16) Uani 1 1 d . A .
H8A H -0.0065 1.1542 0.3309 0.059 Uiso 1 1 calc R . .
H8B H 0.0849 1.1443 0.3207 0.059 Uiso 1 1 calc R . .
C9 C 0.0771(3) 1.2291(4) 0.4062(4) 0.0461(15) Uani 1 1 d . . .
H9A H 0.0481 1.2304 0.4465 0.069 Uiso 1 1 calc R . .
H9B H 0.0634 1.2814 0.3751 0.069 Uiso 1 1 calc R . .
H9C H 0.1361 1.2274 0.4280 0.069 Uiso 1 1 calc R . .
C10 C 0.3495(4) 0.8472(5) 0.5246(4) 0.0632(18) Uani 1 1 d U A .
H10A H 0.3439 0.9106 0.5315 0.076 Uiso 1 1 calc R . .
H10B H 0.3919 0.8392 0.4960 0.076 Uiso 1 1 calc R . .
C11 C 0.3801(5) 0.8087(5) 0.5985(4) 0.088(2) Uani 1 1 d U . .
H11A H 0.3343 0.7972 0.6213 0.132 Uiso 1 1 calc R . .
H11B H 0.4184 0.8490 0.6303 0.132 Uiso 1 1 calc R . .
H11C H 0.4082 0.7541 0.5935 0.132 Uiso 1 1 calc R . .
C12 C 0.3175(4) 0.7093(5) 0.3475(5) 0.068(2) Uani 1 1 d . A .
H12A H 0.3543 0.7046 0.3983 0.082 Uiso 1 1 calc R . .
H12B H 0.3434 0.7489 0.3175 0.082 Uiso 1 1 calc R . .
C13 C 0.3069(5) 0.6226(5) 0.3120(5) 0.082(2) Uani 1 1 d . . .
H13A H 0.2735 0.5863 0.3368 0.123 Uiso 1 1 calc R . .
H13B H 0.3605 0.5955 0.3170 0.123 Uiso 1 1 calc R . .
H13C H 0.2797 0.6287 0.2587 0.123 Uiso 1 1 calc R . .
C14 C 0.1620(5) 0.8166(5) 0.1650(4) 0.073 Uani 1 1 d . . .
H14A H 0.2154 0.8227 0.2017 0.088 Uiso 1 1 calc R . .
H14B H 0.1545 0.7538 0.1537 0.088 Uiso 1 1 calc R . .
C15 C 0.1703(5) 0.8562(5) 0.0997(4) 0.073 Uani 1 1 d . . .
H15A H 0.1203 0.8476 0.0602 0.109 Uiso 1 1 calc R . .
H15B H 0.2167 0.8305 0.0840 0.109 Uiso 1 1 calc R . .
H15C H 0.1799 0.9186 0.1086 0.109 Uiso 1 1 calc R . .
C16 C -0.0073(3) 1.0308(5) 0.1721(3) 0.055 Uani 1 1 d . . .
H16A H 0.0405 1.0700 0.1795 0.066 Uiso 1 1 calc R . .
H16B H -0.0529 1.0645 0.1835 0.066 Uiso 1 1 calc R . .
C17 C -0.0300(5) 1.0055(5) 0.0949(4) 0.074(2) Uani 1 1 d . . .
H17A H 0.0160 0.9756 0.0817 0.111 Uiso 1 1 calc R . .
H17B H -0.0444 1.0572 0.0633 0.111 Uiso 1 1 calc R . .
H17C H -0.0771 0.9662 0.0867 0.111 Uiso 1 1 calc R . .
C18 C 0.3705(3) 1.1970(3) 0.4396(3) 0.0212(10) Uani 1 1 d . . .
H18 H 0.4036 1.2142 0.4869 0.025 Uiso 1 1 calc R . .
C19 C 0.3107(2) 1.2601(3) 0.3989(2) 0.0196(10) Uani 1 1 d . . .
C20 C 0.3006(3) 1.3384(3) 0.4380(3) 0.0252(11) Uani 1 1 d . . .
H20 H 0.3303 1.3451 0.4887 0.030 Uiso 1 1 calc R . .
C21 C 0.2486(3) 1.4055(3) 0.4039(3) 0.0302(11) Uani 1 1 d . . .
H21 H 0.2427 1.4567 0.4311 0.036 Uiso 1 1 calc R . .
C22 C 0.2051(3) 1.3954(3) 0.3281(3) 0.0324(12) Uani 1 1 d . . .
H22 H 0.1697 1.4404 0.3042 0.039 Uiso 1 1 calc R . .
C23 C 0.2134(3) 1.3203(3) 0.2879(3) 0.0276(11) Uani 1 1 d . . .
H23 H 0.1840 1.3155 0.2370 0.033 Uiso 1 1 calc R . .
C24 C 0.2654(3) 1.2501(3) 0.3219(2) 0.0208(10) Uani 1 1 d . A .
C25 C 0.4883(3) 0.9666(3) 0.2956(2) 0.0227(10) Uani 1 1 d . . .
H25 H 0.5424 0.9493 0.3195 0.027 Uiso 1 1 calc R . .
C26 C 0.4646(3) 0.9596(3) 0.2144(2) 0.0239(10) Uani 1 1 d . . .
C27 C 0.5236(3) 0.9283(4) 0.1762(3) 0.0339(12) Uani 1 1 d . . .
H27 H 0.5759 0.9114 0.2051 0.041 Uiso 1 1 calc R . .
C28 C 0.5073(3) 0.9217(4) 0.0984(3) 0.0428(14) Uani 1 1 d . . .
H28 H 0.5478 0.9005 0.0749 0.051 Uiso 1 1 calc R . .
C29 C 0.4300(3) 0.9470(4) 0.0548(3) 0.0394(14) Uani 1 1 d . . .
H29 H 0.4186 0.9432 0.0016 0.047 Uiso 1 1 calc R . .
C30 C 0.3693(3) 0.9780(3) 0.0898(3) 0.0295(11) Uani 1 1 d . . .
H30 H 0.3176 0.9945 0.0595 0.035 Uiso 1 1 calc R . .
C31 C 0.3841(3) 0.9850(3) 0.1695(3) 0.0225(10) Uani 1 1 d . A .
C32 C 0.4747(2) 0.9959(3) 0.4204(2) 0.0180(9) Uani 1 1 d . . .
C33 C 0.4422(2) 1.0606(3) 0.4609(2) 0.0183(10) Uani 1 1 d . . .
C34 C 0.4681(2) 1.0646(3) 0.5403(2) 0.0192(10) Uani 1 1 d . . .
H34 H 0.4468 1.1081 0.5669 0.023 Uiso 1 1 calc R . .
Co1 Co 0.10818(4) 0.87904(4) 0.37390(4) 0.02438(15) Uani 1 1 d . . .
Ho1 Ho 0.293398(11) 1.036276(14) 0.309562(11) 0.01678(6) Uani 1 1 d . A .
N1 N 0.3817(2) 1.1183(2) 0.41573(19) 0.0184(8) Uani 1 1 d . . .
N2 N 0.4421(2) 0.9946(2) 0.3398(2) 0.0194(8) Uani 1 1 d . . .
O1 O 0.1722(3) 0.9956(4) 0.5111(3) 0.0317(13) Uani 0.80 1 d PU A 1
O2 O 0.0633(2) 1.0711(3) 0.4065(3) 0.0577(12) Uani 1 1 d . . .
O3 O 0.21041(18) 1.0604(2) 0.39411(18) 0.0277(8) Uani 1 1 d . . .
O4 O 0.2752(2) 0.8167(3) 0.4800(2) 0.0586(13) Uani 1 1 d . . .
O5 O 0.2400(2) 0.7453(2) 0.3532(3) 0.0563(12) Uani 1 1 d . . .
O6 O 0.29763(18) 0.9009(2) 0.36638(19) 0.0277(8) Uani 1 1 d . . .
O7 O 0.1018(3) 0.8403(3) 0.2032(3) 0.0760(16) Uani 1 1 d . . .
O8 O 0.0124(2) 0.9611(4) 0.2245(2) 0.072 Uani 1 1 d . . .
O9 O 0.16612(19) 0.9873(2) 0.24357(18) 0.0328(8) Uani 1 1 d . . .
O10 O 0.27103(18) 1.1787(2) 0.28128(17) 0.0229(7) Uani 1 1 d . . .
O11 O 0.32555(18) 1.0139(2) 0.20000(17) 0.0263(8) Uani 1 1 d . . .
P1 P 0.14287(7) 1.01022(9) 0.41821(7) 0.0275(3) Uani 1 1 d . A .
P2 P 0.23738(7) 0.84054(9) 0.39272(8) 0.0303(3) Uani 1 1 d . A .
P3 P 0.10348(8) 0.92198(10) 0.25822(7) 0.0318(3) Uani 1 1 d . A .
C1' C 0.0544(9) 0.7510(8) 0.3584(10) 0.029(5) Uani 0.345(15) 1 d PGU A 2
H1'A H 0.0734 0.7012 0.3318 0.034 Uiso 0.345(15) 1 calc PR A 2
C2' C -0.0056(8) 0.8144(10) 0.3249(8) 0.027(4) Uani 0.345(15) 1 d PGU A 2
H2'A H -0.0359 0.8167 0.2709 0.033 Uiso 0.345(15) 1 calc PR A 2
C4' C -0.0132(9) 0.8751(9) 0.3820(10) 0.034(5) Uani 0.345(15) 1 d PGU A 2
H4'A H -0.0517 0.9256 0.3755 0.041 Uiso 0.345(15) 1 calc PR A 2
C3' C 0.0420(10) 0.8492(11) 0.4508(8) 0.036(5) Uani 0.345(15) 1 d PGU A 2
H3'A H 0.0477 0.8775 0.5009 0.043 Uiso 0.345(15) 1 calc PR A 2
C5' C 0.0838(8) 0.7725(11) 0.4362(9) 0.037(5) Uani 0.345(15) 1 d PGU A 2
H5'A H 0.1251 0.7388 0.4740 0.045 Uiso 0.345(15) 1 calc PR A 2
O1' O 0.1402(11) 1.0304(12) 0.4988(11) 0.024(4) Uani 0.20 1 d P A 2

loop_
_atom_site_aniso_label
_atom_site_aniso_U_11
_atom_site_aniso_U_22
_atom_site_aniso_U_33
_atom_site_aniso_U_23
_atom_site_aniso_U_13
_atom_site_aniso_U_12
C1 0.023(4) 0.043(5) 0.034(4) 0.001(4) 0.005(3) -0.011(3)
C2 0.020(3) 0.033(4) 0.032(4) 0.006(3) 0.013(3) -0.006(3)
C3 0.028(4) 0.028(4) 0.027(4) 0.012(3) 0.010(3) -0.007(3)
C4 0.039(4) 0.035(4) 0.038(5) 0.004(3) 0.016(3) -0.007(3)
C5 0.030(4) 0.029(4) 0.032(4) 0.002(3) 0.002(3) -0.011(3)
C6 0.039(3) 0.054(4) 0.031(3) -0.011(3) 0.006(2) -0.009(3)
C7 0.084(5) 0.072(5) 0.041(4) -0.013(4) 0.005(3) 0.033(4)
C8 0.036(3) 0.060(4) 0.047(4) -0.004(3) 0.002(3) 0.019(3)
C9 0.039(3) 0.040(4) 0.065(4) 0.010(3) 0.025(3) 0.005(3)
C10 0.058(3) 0.080(4) 0.045(3) -0.005(3) 0.001(3) -0.019(3)
C11 0.080(4) 0.078(4) 0.089(4) 0.023(3) -0.013(3) -0.007(3)
C12 0.048(4) 0.052(5) 0.104(6) -0.023(4) 0.016(4) 0.009(3)
C13 0.090(6) 0.047(5) 0.108(7) -0.010(5) 0.024(5) 0.015(4)
C14 0.093 0.074 0.062 -0.015 0.039 -0.012
C15 0.093 0.074 0.062 -0.015 0.039 -0.012
C16 0.033 0.071 0.055 0.000 -0.001 -0.009
C17 0.104(6) 0.068(5) 0.046(4) 0.010(4) 0.011(4) -0.002(4)
C18 0.017(2) 0.027(3) 0.019(2) 0.004(2) 0.0015(18) 0.0011(19)
C19 0.015(2) 0.021(3) 0.023(3) 0.0034(19) 0.0056(18) 0.0013(18)
C20 0.021(2) 0.026(3) 0.025(3) 0.002(2) 0.0004(19) 0.003(2)
C21 0.034(3) 0.025(3) 0.029(3) -0.003(2) 0.003(2) 0.004(2)
C22 0.032(3) 0.033(3) 0.028(3) 0.004(2) 0.000(2) 0.012(2)
C23 0.026(2) 0.033(3) 0.021(3) 0.004(2) 0.0011(19) 0.004(2)
C24 0.018(2) 0.024(3) 0.021(3) 0.005(2) 0.0047(18) -0.0004(19)
C25 0.017(2) 0.026(3) 0.026(3) 0.004(2) 0.0054(18) 0.002(2)
C26 0.025(2) 0.027(3) 0.022(2) 0.002(2) 0.0094(18) 0.001(2)
C27 0.029(3) 0.045(3) 0.030(3) 0.006(2) 0.011(2) 0.010(2)
C28 0.037(3) 0.064(4) 0.033(3) 0.004(3) 0.019(2) 0.016(3)
C29 0.049(3) 0.052(4) 0.020(3) -0.002(2) 0.013(2) 0.002(3)
C30 0.033(3) 0.036(3) 0.020(3) 0.004(2) 0.006(2) 0.004(2)
C31 0.027(2) 0.021(3) 0.020(2) 0.0036(19) 0.0076(19) 0.0001(19)
C32 0.011(2) 0.025(2) 0.017(2) 0.0010(19) 0.0016(17) -0.0022(17)
C33 0.0116(19) 0.018(3) 0.023(3) 0.0017(18) 0.0012(17) 0.0005(16)
C34 0.012(2) 0.022(2) 0.025(3) -0.0017(19) 0.0043(17) 0.0024(17)
Co1 0.0175(3) 0.0281(4) 0.0271(4) 0.0020(3) 0.0046(3) -0.0047(3)
Ho1 0.01277(9) 0.02119(11) 0.01537(11) 0.00160(10) 0.00141(7) 0.00109(9)
N1 0.0140(17) 0.024(2) 0.017(2) 0.0026(16) 0.0025(14) 0.0012(15)
N2 0.0189(18) 0.022(2) 0.016(2) 0.0011(15) 0.0017(15) 0.0004(15)
O1 0.034(3) 0.035(3) 0.025(2) -0.002(2) 0.006(2) -0.005(2)
O2 0.031(2) 0.030(2) 0.121(4) 0.000(2) 0.036(2) 0.0057(17)
O3 0.0264(17) 0.027(2) 0.0329(19) -0.0072(15) 0.0143(14) -0.0079(14)
O4 0.0248(19) 0.081(3) 0.061(3) 0.047(2) -0.0068(18) -0.013(2)
O5 0.044(2) 0.024(2) 0.107(4) -0.003(2) 0.030(2) 0.0023(17)
O6 0.0196(16) 0.0236(19) 0.040(2) 0.0100(15) 0.0073(14) 0.0053(13)
O7 0.096(4) 0.082(4) 0.068(3) -0.046(3) 0.053(3) -0.054(3)
O8 0.025 0.119 0.059 0.052 -0.012 -0.014
O9 0.0226(17) 0.050(2) 0.0216(18) 0.0065(16) -0.0028(13) -0.0107(15)
O10 0.0251(16) 0.0248(18) 0.0174(17) 0.0033(14) 0.0021(12) 0.0033(13)
O11 0.0211(16) 0.040(2) 0.0171(17) -0.0010(14) 0.0036(12) 0.0072(14)
P1 0.0235(6) 0.0332(8) 0.0291(7) -0.0069(6) 0.0129(5) -0.0062(5)
P2 0.0212(6) 0.0258(7) 0.0432(8) 0.0111(6) 0.0061(5) -0.0001(5)
P3 0.0229(6) 0.0467(9) 0.0236(7) -0.0028(6) 0.0012(5) -0.0128(6)
C1' 0.026(6) 0.029(6) 0.030(6) -0.001(4) 0.006(4) -0.001(4)
C2' 0.022(6) 0.026(6) 0.034(6) 0.002(4) 0.006(4) -0.001(4)
C4' 0.031(6) 0.035(7) 0.037(7) -0.006(4) 0.012(5) -0.004(4)
C3' 0.038(6) 0.035(7) 0.037(6) 0.002(4) 0.011(5) -0.002(5)
C5' 0.039(6) 0.039(7) 0.036(7) 0.009(5) 0.012(4) -0.008(4)
O1' 0.027(10) 0.010(10) 0.032(11) -0.009(9) 0.000(8) -0.003(8)

loop_
_atom_type_symbol
_atom_type_description
_atom_type_scat_dispersion_real
_atom_type_scat_dispersion_imag
_atom_type_scat_source
C C 0.0033 0.0016 'International Tables Vol C Tables 4.2.6.8 and 6.1.1.4'
H H 0.0000 0.0000 'International Tables Vol C Tables 4.2.6.8 and 6.1.1.4'
N N 0.0061 0.0033 'International Tables Vol C Tables 4.2.6.8 and 6.1.1.4'
O O 0.0106 0.0060 'International Tables Vol C Tables 4.2.6.8 and 6.1.1.4'
P P 0.1023 0.0942 'International Tables Vol C Tables 4.2.6.8 and 6.1.1.4'
Co Co 0.3494 0.9721 'International Tables Vol C Tables 4.2.6.8 and 6.1.1.4'
Ho Ho -0.2175 4.6783 'International Tables Vol C Tables 4.2.6.8 and 6.1.1.4'

loop_
_geom_angle_atom_site_label_1
_geom_angle_atom_site_label_2
_geom_angle_atom_site_label_3
_geom_angle
_geom_angle_site_symmetry_1
C2 C1 C5 108.0 .
C2 C1 Co1 71.4(2) .
C5 C1 Co1 69.1(2) .
C2 C1 H1A 126.0 .
C5 C1 H1A 126.0 .
Co1 C1 H1A 126.0 .
C3 C2 C1 108.0 .
C3 C2 Co1 70.1(2) .
C1 C2 Co1 69.3(2) .
C3 C2 H2A 126.0 .
C1 C2 H2A 126.0 .
Co1 C2 H2A 126.0 .
C2 C3 C4 108.0 .
C2 C3 Co1 70.7(2) .
C4 C3 Co1 69.0(2) .
C2 C3 H3A 126.0 .
C4 C3 H3A 126.0 .
Co1 C3 H3A 126.0 .
C3 C4 C5 108.0 .
C3 C4 Co1 71.5(2) .
C5 C4 Co1 69.6(2) .
C3 C4 H4A 126.0 .
C5 C4 H4A 126.0 .
Co1 C4 H4A 126.0 .
C4 C5 C1 108.0 .
C4 C5 Co1 70.5(2) .
C1 C5 Co1 71.0(2) .
C4 C5 H5A 126.0 .
C1 C5 H5A 126.0 .
Co1 C5 H5A 126.0 .
O1 C6 O1' 29.2(6) .
O1 C6 C7 106.0(5) .
O1' C6 C7 124.3(9) .
O1 C6 H6A 110.5 .
O1' C6 H6A 82.1 .
C7 C6 H6A 110.5 .
O1 C6 H6B 110.5 .
O1' C6 H6B 115.9 .
C7 C6 H6B 110.5 .
H6A C6 H6B 108.7 .
C6 C7 H7A 109.5 .
C6 C7 H7B 109.5 .
H7A C7 H7B 109.5 .
C6 C7 H7C 109.5 .
H7A C7 H7C 109.5 .
H7B C7 H7C 109.5 .
O2 C8 C9 109.5(5) .
O2 C8 H8A 109.8 .
C9 C8 H8A 109.8 .
O2 C8 H8B 109.8 .
C9 C8 H8B 109.8 .
H8A C8 H8B 108.2 .
C8 C9 H9A 109.5 .
C8 C9 H9B 109.5 .
H9A C9 H9B 109.5 .
C8 C9 H9C 109.5 .
H9A C9 H9C 109.5 .
H9B C9 H9C 109.5 .
O4 C10 C11 118.3(6) .
O4 C10 H10A 107.7 .
C11 C10 H10A 107.7 .
O4 C10 H10B 107.7 .
C11 C10 H10B 107.7 .
H10A C10 H10B 107.1 .
C10 C11 H11A 109.5 .
C10 C11 H11B 109.5 .
H11A C11 H11B 109.5 .
C10 C11 H11C 109.5 .
H11A C11 H11C 109.5 .
H11B C11 H11C 109.5 .
O5 C12 C13 111.2(6) .
O5 C12 H12A 109.4 .
C13 C12 H12A 109.4 .
O5 C12 H12B 109.4 .
C13 C12 H12B 109.4 .
H12A C12 H12B 108.0 .
C12 C13 H13A 109.5 .
C12 C13 H13B 109.5 .
H13A C13 H13B 109.5 .
C12 C13 H13C 109.5 .
H13A C13 H13C 109.5 .
H13B C13 H13C 109.5 .
C15 C14 O7 123.5(7) .
C15 C14 H14A 106.4 .
O7 C14 H14A 106.4 .
C15 C14 H14B 106.4 .
O7 C14 H14B 106.4 .
H14A C14 H14B 106.5 .
C14 C15 H15A 109.5 .
C14 C15 H15B 109.5 .
H15A C15 H15B 109.5 .
C14 C15 H15C 109.5 .
H15A C15 H15C 109.5 .
H15B C15 H15C 109.5 .
O8 C16 C17 115.3(6) .
O8 C16 H16A 108.5 .
C17 C16 H16A 108.5 .
O8 C16 H16B 108.5 .
C17 C16 H16B 108.5 .
H16A C16 H16B 107.5 .
C16 C17 H17A 109.5 .
C16 C17 H17B 109.5 .
H17A C17 H17B 109.5 .
C16 C17 H17C 109.5 .
H17A C17 H17C 109.5 .
H17B C17 H17C 109.5 .
N1 C18 C19 125.1(4) .
N1 C18 H18 117.4 .
C19 C18 H18 117.4 .
C20 C19 C24 118.8(4) .
C20 C19 C18 116.8(4) .
C24 C19 C18 124.3(4) .
C21 C20 C19 122.3(4) .
C21 C20 H20 118.9 .
C19 C20 H20 118.9 .
C20 C21 C22 118.5(5) .
C20 C21 H21 120.7 .
C22 C21 H21 120.7 .
C23 C22 C21 121.1(4) .
C23 C22 H22 119.5 .
C21 C22 H22 119.5 .
C22 C23 C24 121.4(4) .
C22 C23 H23 119.3 .
C24 C23 H23 119.3 .
O10 C24 C23 119.4(4) .
O10 C24 C19 122.6(4) .
C23 C24 C19 118.0(4) .
N2 C25 C26 126.5(4) .
N2 C25 H25 116.7 .
C26 C25 H25 116.7 .
C27 C26 C25 118.3(4) .
C27 C26 C31 118.4(4) .
C25 C26 C31 123.2(4) .
C28 C27 C26 122.5(5) .
C28 C27 H27 118.7 .
C26 C27 H27 118.7 .
C27 C28 C29 119.3(5) .
C27 C28 H28 120.3 .
C29 C28 H28 120.3 .
C28 C29 C30 120.3(5) .
C28 C29 H29 119.8 .
C30 C29 H29 119.8 .
C29 C30 C31 121.6(4) .
C29 C30 H30 119.2 .
C31 C30 H30 119.2 .
O11 C31 C30 119.7(4) .
O11 C31 C26 122.5(4) .
C30 C31 C26 117.8(4) .
C34 C32 C33 119.6(4) 3_676
C34 C32 N2 124.1(4) 3_676
C33 C32 N2 116.2(4) .
C34 C33 C32 120.2(4) .
C34 C33 N1 124.0(4) .
C32 C33 N1 115.7(4) .
C32 C34 C33 120.1(4) 3_676
C32 C34 H34 119.9 3_676
C33 C34 H34 119.9 .
C3' Co1 C5' 40.4(3) .
C3' Co1 C4' 40.5(3) .
C5' Co1 C4' 67.3(5) .
C3' Co1 C5 64.2(4) .
C5' Co1 C5 51.6(4) .
C4' Co1 C5 49.5(4) .
C3' Co1 C4 52.0(4) .
C5' Co1 C4 15.7(4) .
C4' Co1 C4 69.0(4) .
C5 Co1 C4 39.97(16) .
C3' Co1 C1 49.6(4) .
C5' Co1 C1 68.6(4) .
C4' Co1 C1 12.5(4) .
C5 Co1 C1 39.83(16) .
C4 Co1 C1 66.7(3) .
C3' Co1 C3 21.2(4) .
C5' Co1 C3 24.5(4) .
C4' Co1 C3 59.4(4) .
C5 Co1 C3 66.5(3) .
C4 Co1 C3 39.52(16) .
C1 Co1 C3 66.1(3) .
C3' Co1 C1' 66.8(5) .
C5' Co1 C1' 39.3(3) .
C4' Co1 C1' 66.1(5) .
C5 Co1 C1' 20.9(3) .
C4 Co1 C1' 24.3(3) .
C1 Co1 C1' 58.6(3) .
C3 Co1 C1' 60.7(3) .
C3' Co1 C2 18.0(4) .
C5' Co1 C2 56.9(4) .
C4' Co1 C2 27.6(4) .
C5 Co1 C2 66.4(3) .
C4 Co1 C2 66.2(3) .
C1 Co1 C2 39.31(16) .
C3 Co1 C2 39.13(15) .
C1' Co1 C2 75.4(3) .
C3' Co1 C2' 66.8(5) .
C5' Co1 C2' 66.1(5) .
C4' Co1 C2' 39.4(3) .
C5 Co1 C2' 17.9(3) .
C4 Co1 C2' 56.7(3) .
C1 Co1 C2' 27.4(4) .
C3 Co1 C2' 75.6(3) .
C1' Co1 C2' 38.8(3) .
C2 Co1 C2' 62.9(4) .
C3' Co1 P1 95.2(4) .
C5' Co1 P1 125.8(5) .
C4' Co1 P1 100.2(4) .
C5 Co1 P1 149.6(2) .
C4 Co1 P1 141.5(3) .
C1 Co1 P1 109.9(2) .
C3 Co1 P1 102.6(2) .
C1' Co1 P1 162.0(4) .
C2 Co1 P1 87.15(19) .
C2' Co1 P1 135.0(4) .
C3' Co1 P2 120.9(5) .
C5' Co1 P2 91.2(4) .
C4' Co1 P2 158.5(4) .
C5 Co1 P2 118.0(3) .
C4 Co1 P2 90.7(2) .
C1 Co1 P2 156.6(2) .
C3 Co1 P2 100.5(2) .
C1' Co1 P2 98.3(4) .
C2 Co1 P2 137.3(2) .
C2' Co1 P2 133.5(4) .
P1 Co1 P2 91.36(5) .
O11 Ho1 O10 90.35(11) .
O11 Ho1 O6 106.16(12) .
O10 Ho1 O6 163.11(11) .
O11 Ho1 O9 82.80(11) .
O10 Ho1 O9 96.48(12) .
O6 Ho1 O9 82.38(11) .
O11 Ho1 O3 158.37(11) .
O10 Ho1 O3 84.62(11) .
O6 Ho1 O3 78.70(11) .
O9 Ho1 O3 76.90(11) .
O11 Ho1 N1 123.60(11) .
O10 Ho1 N1 73.99(11) .
O6 Ho1 N1 98.91(12) .
O9 Ho1 N1 151.13(12) .
O3 Ho1 N1 75.12(11) .
O11 Ho1 N2 73.38(11) .
O10 Ho1 N2 113.53(11) .
O6 Ho1 N2 75.61(11) .
O9 Ho1 N2 141.17(12) .
O3 Ho1 N2 127.81(11) .
N1 Ho1 N2 65.19(12) .
C18 N1 C33 120.7(4) .
C18 N1 Ho1 128.2(3) .
C33 N1 Ho1 110.0(3) .
C25 N2 C32 119.6(4) .
C25 N2 Ho1 130.5(3) .
C32 N2 Ho1 109.6(2) .
C6 O1 P1 118.2(4) .
C8 O2 P1 122.7(3) .
P1 O3 Ho1 135.60(18) .
C10 O4 P2 125.9(4) .
C12 O5 P2 119.6(4) .
P2 O6 Ho1 137.01(17) .
C14 O7 P3 127.3(4) .
C16 O8 P3 125.4(4) .
P3 O9 Ho1 135.51(19) .
C24 O10 Ho1 133.9(3) .
C31 O11 Ho1 143.2(3) .
O3 P1 O1' 112.2(7) .
O3 P1 O2 108.9(2) .
O1' P1 O2 78.0(7) .
O3 P1 O1 107.8(2) .
O1' P1 O1 26.8(6) .
O2 P1 O1 104.3(3) .
O3 P1 Co1 120.42(14) .
O1' P1 Co1 118.6(7) .
O2 P1 Co1 110.22(16) .
O1 P1 Co1 103.9(2) .
O6 P2 O4 108.40(19) .
O6 P2 O5 108.1(2) .
O4 P2 O5 100.9(3) .
O6 P2 Co1 119.46(13) .
O4 P2 Co1 110.83(16) .
O5 P2 Co1 107.55(15) .
O9 P3 O7 108.2(2) .
O9 P3 O8 108.6(2) .
O7 P3 O8 100.3(3) .
O9 P3 Co1 120.02(14) .
O7 P3 Co1 111.2(2) .
O8 P3 Co1 106.73(16) .
C2' C1' C5' 108.0 .
C2' C1' Co1 70.5(5) .
C5' C1' Co1 68.0(5) .
C2' C1' H1'A 126.0 .
C5' C1' H1'A 126.0 .
Co1 C1' H1'A 126.0 .
C1' C2' C4' 108.0 .
C1' C2' Co1 70.7(5) .
C4' C2' Co1 67.8(5) .
C1' C2' H2'A 126.0 .
C4' C2' H2'A 126.0 .
Co1 C2' H2'A 126.0 .
C3' C4' C2' 108.0 .
C3' C4' Co1 68.4(5) .
C2' C4' Co1 72.8(5) .
C3' C4' H4'A 126.0 .
C2' C4' H4'A 126.0 .
Co1 C4' H4'A 126.0 .
C4' C3' C5' 108.0 .
C4' C3' Co1 71.2(5) .
C5' C3' Co1 71.5(5) .
C4' C3' H3'A 125.9 .
C5' C3' H3'A 125.9 .
Co1 C3' H3'A 125.9 .
C3' C5' C1' 108.0 .
C3' C5' Co1 68.1(5) .
C1' C5' Co1 72.7(5) .
C3' C5' H5'A 126.0 .
C1' C5' H5'A 126.0 .
Co1 C5' H5'A 126.0 .
C6 O1' P1 124.1(13) .

loop_
_geom_bond_atom_site_label_1
_geom_bond_atom_site_label_2
_geom_bond_distance
_geom_bond_site_symmetry_2
C1 C2 1.412(6) .
C1 C5 1.412(6) .
C1 Co1 2.085(7) .
C1 H1A 0.9800 .
C2 C3 1.412(6) .
C2 Co1 2.112(6) .
C2 H2A 0.9800 .
C3 C4 1.412(6) .
C3 Co1 2.103(6) .
C3 H3A 0.9800 .
C4 C5 1.412(6) .
C4 Co1 2.072(7) .
C4 H4A 0.9800 .
C5 Co1 2.060(7) .
C5 H5A 0.9800 .
C6 O1 1.429(7) .
C6 O1' 1.491(18) .
C6 C7 1.482(8) .
C6 H6A 0.9700 .
C6 H6B 0.9700 .
C7 H7A 0.9600 .
C7 H7B 0.9600 .
C7 H7C 0.9600 .
C8 O2 1.447(7) .
C8 C9 1.482(8) .
C8 H8A 0.9700 .
C8 H8B 0.9700 .
C9 H9A 0.9600 .
C9 H9B 0.9600 .
C9 H9C 0.9600 .
C10 O4 1.374(7) .
C10 C11 1.425(9) .
C10 H10A 0.9700 .
C10 H10B 0.9700 .
C11 H11A 0.9600 .
C11 H11B 0.9600 .
C11 H11C 0.9600 .
C12 O5 1.418(7) .
C12 C13 1.445(9) .
C12 H12A 0.9700 .
C12 H12B 0.9700 .
C13 H13A 0.9600 .
C13 H13B 0.9600 .
C13 H13C 0.9600 .
C14 C15 1.352(9) .
C14 O7 1.386(8) .
C14 H14A 0.9700 .
C14 H14B 0.9700 .
C15 H15A 0.9600 .
C15 H15B 0.9600 .
C15 H15C 0.9600 .
C16 O8 1.396(7) .
C16 C17 1.401(8) .
C16 H16A 0.9700 .
C16 H16B 0.9700 .
C17 H17A 0.9600 .
C17 H17B 0.9600 .
C17 H17C 0.9600 .
C18 N1 1.289(6) .
C18 C19 1.437(6) .
C18 H18 0.9300 .
C19 C20 1.404(6) .
C19 C24 1.414(6) .
C20 C21 1.372(6) .
C20 H20 0.9300 .
C21 C22 1.389(7) .
C21 H21 0.9300 .
C22 C23 1.367(7) .
C22 H22 0.9300 .
C23 C24 1.406(6) .
C23 H23 0.9300 .
C24 O10 1.316(5) .
C25 N2 1.299(5) .
C25 C26 1.422(6) .
C25 H25 0.9300 .
C26 C27 1.403(6) .
C26 C31 1.431(6) .
C27 C28 1.363(7) .
C27 H27 0.9300 .
C28 C29 1.382(7) .
C28 H28 0.9300 .
C29 C30 1.387(7) .
C29 H29 0.9300 .
C30 C31 1.399(6) .
C30 H30 0.9300 .
C31 O11 1.296(5) .
C32 C34 1.379(6) 3_676
C32 C33 1.399(6) .
C32 N2 1.418(5) .
C33 C34 1.389(6) .
C33 N1 1.422(5) .
C34 C32 1.379(6) 3_676
C34 H34 0.9300 .
Co1 C3' 2.010(15) .
Co1 C5' 2.053(14) .
Co1 C4' 2.047(15) .
Co1 C1' 2.115(13) .
Co1 C2' 2.111(12) .
Co1 P1 2.1563(15) .
Co1 P2 2.1584(14) .
Ho1 O11 2.187(3) .
Ho1 O10 2.216(3) .
Ho1 O6 2.275(3) .
Ho1 O9 2.274(3) .
Ho1 O3 2.308(3) .
Ho1 N1 2.441(3) .
Ho1 N2 2.465(3) .
O1 P1 1.638(5) .
O2 P1 1.575(4) .
O3 P1 1.496(3) .
O4 P2 1.584(4) .
O5 P2 1.606(4) .
O6 P2 1.507(3) .
O7 P3 1.576(4) .
O8 P3 1.594(4) .
O9 P3 1.496(3) .
P1 O1' 1.49(2) .
C1' C2' 1.403(12) .
C1' C5' 1.404(12) .
C1' H1'A 0.9800 .
C2' C4' 1.403(12) .
C2' H2'A 0.9800 .
C4' C3' 1.403(12) .
C4' H4'A 0.9800 .
C3' C5' 1.404(12) .
C3' H3'A 0.9800 .
C5' H5'A 0.9800 .

loop_
_geom_torsion_atom_site_label_1
_geom_torsion_atom_site_label_2
_geom_torsion_atom_site_label_3
_geom_torsion_atom_site_label_4
_geom_torsion
_geom_torsion_site_symmetry_1
_geom_torsion_site_symmetry_4
C5 C1 C2 C3 0.0 . .
Co1 C1 C2 C3 -59.7(2) . .
C5 C1 C2 Co1 59.7(2) . .
C1 C2 C3 C4 0.0 . .
Co1 C2 C3 C4 -59.2(2) . .
C1 C2 C3 Co1 59.2(2) . .
C2 C3 C4 C5 0.0 . .
Co1 C3 C4 C5 -60.3(3) . .
C2 C3 C4 Co1 60.3(3) . .
C3 C4 C5 C1 0.0 . .
Co1 C4 C5 C1 -61.5(2) . .
C3 C4 C5 Co1 61.5(2) . .
C2 C1 C5 C4 0.0 . .
Co1 C1 C5 C4 61.1(2) . .
C2 C1 C5 Co1 -61.1(2) . .
N1 C18 C19 C20 172.7(4) . .
N1 C18 C19 C24 -10.7(7) . .
C24 C19 C20 C21 -0.2(7) . .
C18 C19 C20 C21 176.7(4) . .
C19 C20 C21 C22 -0.5(7) . .
C20 C21 C22 C23 0.2(8) . .
C21 C22 C23 C24 0.8(8) . .
C22 C23 C24 O10 179.5(4) . .
C22 C23 C24 C19 -1.3(7) . .
C20 C19 C24 O10 -179.8(4) . .
C18 C19 C24 O10 3.6(7) . .
C20 C19 C24 C23 1.0(6) . .
C18 C19 C24 C23 -175.5(4) . .
N2 C25 C26 C27 179.5(5) . .
N2 C25 C26 C31 1.1(8) . .
C25 C26 C27 C28 -178.1(5) . .
C31 C26 C27 C28 0.4(8) . .
C26 C27 C28 C29 0.3(9) . .
C27 C28 C29 C30 -0.6(9) . .
C28 C29 C30 C31 0.2(8) . .
C29 C30 C31 O11 -179.6(5) . .
C29 C30 C31 C26 0.4(7) . .
C27 C26 C31 O11 179.3(4) . .
C25 C26 C31 O11 -2.2(7) . .
C27 C26 C31 C30 -0.7(7) . .
C25 C26 C31 C30 177.7(4) . .
C34 C32 C33 C34 0.7(7) 3_676 .
N2 C32 C33 C34 177.5(4) . .
C34 C32 C33 N1 -178.1(4) 3_676 .
N2 C32 C33 N1 -1.4(5) . .
C32 C33 C34 C32 -0.7(7) . 3_676
N1 C33 C34 C32 178.0(4) . 3_676
C4 C5 Co1 C3' -60.8(5) . .
C1 C5 Co1 C3' 57.1(5) . .
C4 C5 Co1 C5' -14.9(6) . .
C1 C5 Co1 C5' 103.0(5) . .
C4 C5 Co1 C4' -106.6(6) . .
C1 C5 Co1 C4' 11.3(6) . .
C1 C5 Co1 C4 117.93(13) . .
C4 C5 Co1 C1 -117.93(13) . .
C4 C5 Co1 C3 -37.68(10) . .
C1 C5 Co1 C3 80.26(16) . .
C4 C5 Co1 C1' 31.4(13) . .
C1 C5 Co1 C1' 149.3(12) . .
C4 C5 Co1 C2 -80.53(15) . .
C1 C5 Co1 C2 37.41(10) . .
C4 C5 Co1 C2' -155.2(15) . .
C1 C5 Co1 C2' -37.3(15) . .
C4 C5 Co1 P1 -112.1(7) . .
C1 C5 Co1 P1 5.9(6) . .
C4 C5 Co1 P2 52.0(3) . .
C1 C5 Co1 P2 170.0(3) . .
C3 C4 Co1 C3' -24.1(6) . .
C5 C4 Co1 C3' 94.1(6) . .
C3 C4 Co1 C5' 13.7(17) . .
C5 C4 Co1 C5' 131.9(17) . .
C3 C4 Co1 C4' -66.9(4) . .
C5 C4 Co1 C4' 51.3(4) . .
C3 C4 Co1 C5 -118.21(15) . .
C3 C4 Co1 C1 -80.17(15) . .
C5 C4 Co1 C1 38.04(10) . .
C5 C4 Co1 C3 118.21(15) . .
C3 C4 Co1 C1' -145.1(10) . .
C5 C4 Co1 C1' -26.9(11) . .
C3 C4 Co1 C2 -37.12(9) . .
C5 C4 Co1 C2 81.10(17) . .
C3 C4 Co1 C2' -109.3(5) . .
C5 C4 Co1 C2' 8.9(5) . .
C3 C4 Co1 P1 12.9(5) . .
C5 C4 Co1 P1 131.1(5) . .
C3 C4 Co1 P2 105.9(3) . .
C5 C4 Co1 P2 -135.9(4) . .
C2 C1 Co1 C3' 21.3(6) . .
C5 C1 Co1 C3' -97.3(6) . .
C2 C1 Co1 C5' 63.5(4) . .
C5 C1 Co1 C5' -55.1(4) . .
C2 C1 Co1 C4' -18(2) . .
C5 C1 Co1 C4' -136(2) . .
C2 C1 Co1 C5 118.53(14) . .
C2 C1 Co1 C4 80.35(15) . .
C5 C1 Co1 C4 -38.17(10) . .
C2 C1 Co1 C3 37.06(9) . .
C5 C1 Co1 C3 -81.47(16) . .
C2 C1 Co1 C1' 106.2(4) . .
C5 C1 Co1 C1' -12.3(5) . .
C5 C1 Co1 C2 -118.53(14) . .
C2 C1 Co1 C2' 142.4(9) . .
C5 C1 Co1 C2' 23.9(10) . .
C2 C1 Co1 P1 -58.3(3) . .
C5 C1 Co1 P1 -176.8(3) . .
C2 C1 Co1 P2 95.7(8) . .
C5 C1 Co1 P2 -22.8(8) . .
C2 C3 Co1 C3' -2.2(14) . .
C4 C3 Co1 C3' 116.8(13) . .
C2 C3 Co1 C5' -127.9(11) . .
C4 C3 Co1 C5' -8.9(11) . .
C2 C3 Co1 C4' -25.4(5) . .
C4 C3 Co1 C4' 93.6(5) . .
C2 C3 Co1 C5 -80.89(17) . .
C4 C3 Co1 C5 38.10(10) . .
C2 C3 Co1 C4 -118.99(15) . .
C2 C3 Co1 C1 -37.22(10) . .
C4 C3 Co1 C1 81.77(16) . .
C2 C3 Co1 C1' -103.4(4) . .
C4 C3 Co1 C1' 15.6(4) . .
C4 C3 Co1 C2 118.99(15) . .
C2 C3 Co1 C2' -64.5(4) . .
C4 C3 Co1 C2' 54.5(3) . .
C2 C3 Co1 P1 69.2(3) . .
C4 C3 Co1 P1 -171.8(3) . .
C2 C3 Co1 P2 163.0(3) . .
C4 C3 Co1 P2 -78.0(3) . .
C3 C2 Co1 C3' 2.5(16) . .
C1 C2 Co1 C3' -116.7(16) . .
C3 C2 Co1 C5' 22.9(5) . .
C1 C2 Co1 C5' -96.3(5) . .
C3 C2 Co1 C4' 127.4(10) . .
C1 C2 Co1 C4' 8.2(11) . .
C3 C2 Co1 C5 81.30(17) . .
C1 C2 Co1 C5 -37.89(10) . .
C3 C2 Co1 C4 37.47(10) . .
C1 C2 Co1 C4 -81.72(16) . .
C3 C2 Co1 C1 119.19(14) . .
C1 C2 Co1 C3 -119.19(14) . .
C3 C2 Co1 C1' 61.3(3) . .
C1 C2 Co1 C1' -57.9(3) . .
C3 C2 Co1 C2' 100.8(4) . .
C1 C2 Co1 C2' -18.4(4) . .
C3 C2 Co1 P1 -114.1(4) . .
C1 C2 Co1 P1 126.8(4) . .
C3 C2 Co1 P2 -25.1(4) . .
C1 C2 Co1 P2 -144.3(4) . .
C19 C18 N1 C33 -179.4(4) . .
C19 C18 N1 Ho1 -12.7(6) . .
C34 C33 N1 C18 27.2(6) . .
C32 C33 N1 C18 -154.1(4) . .
C34 C33 N1 Ho1 -141.8(3) . .
C32 C33 N1 Ho1 37.0(4) . .
O11 Ho1 N1 C18 106.5(4) . .
O10 Ho1 N1 C18 27.0(3) . .
O6 Ho1 N1 C18 -137.3(4) . .
O9 Ho1 N1 C18 -46.9(5) . .
O3 Ho1 N1 C18 -61.6(4) . .
N2 Ho1 N1 C18 153.2(4) . .
O11 Ho1 N1 C33 -85.6(3) . .
O10 Ho1 N1 C33 -165.1(3) . .
O6 Ho1 N1 C33 30.6(3) . .
O9 Ho1 N1 C33 121.0(3) . .
O3 Ho1 N1 C33 106.3(3) . .
N2 Ho1 N1 C33 -38.9(3) . .
C26 C25 N2 C32 178.8(4) . .
C26 C25 N2 Ho1 5.6(7) . .
C34 C32 N2 C25 -32.3(6) 3_676 .
C33 C32 N2 C25 151.1(4) . .
C34 C32 N2 Ho1 142.2(4) 3_676 .
C33 C32 N2 Ho1 -34.4(4) . .
O11 Ho1 N2 C25 -7.5(4) . .
O10 Ho1 N2 C25 -90.4(4) . .
O6 Ho1 N2 C25 104.6(4) . .
O9 Ho1 N2 C25 47.1(5) . .
O3 Ho1 N2 C25 167.5(4) . .
N1 Ho1 N2 C25 -148.2(4) . .
O11 Ho1 N2 C32 178.8(3) . .
O10 Ho1 N2 C32 95.9(3) . .
O6 Ho1 N2 C32 -69.1(3) . .
O9 Ho1 N2 C32 -126.6(3) . .
O3 Ho1 N2 C32 -6.1(3) . .
N1 Ho1 N2 C32 38.1(3) . .
O1' C6 O1 P1 55.0(17) . .
C7 C6 O1 P1 -171.4(4) . .
C9 C8 O2 P1 -97.6(5) . .
O11 Ho1 O3 P1 62.1(5) . .
O10 Ho1 O3 P1 139.3(3) . .
O6 Ho1 O3 P1 -43.4(3) . .
O9 Ho1 O3 P1 41.4(3) . .
N1 Ho1 O3 P1 -145.9(3) . .
N2 Ho1 O3 P1 -104.9(3) . .
C11 C10 O4 P2 -170.7(6) . .
C13 C12 O5 P2 178.6(5) . .
O11 Ho1 O6 P2 -118.1(3) . .
O10 Ho1 O6 P2 49.3(6) . .
O9 Ho1 O6 P2 -37.9(3) . .
O3 Ho1 O6 P2 40.1(3) . .
N1 Ho1 O6 P2 112.9(3) . .
N2 Ho1 O6 P2 174.3(3) . .
C15 C14 O7 P3 -79.2(10) . .
C17 C16 O8 P3 92.4(7) . .
O11 Ho1 O9 P3 133.1(3) . .
O10 Ho1 O9 P3 -137.4(3) . .
O6 Ho1 O9 P3 25.6(3) . .
O3 Ho1 O9 P3 -54.5(3) . .
N1 Ho1 O9 P3 -69.0(4) . .
N2 Ho1 O9 P3 81.2(3) . .
C23 C24 O10 Ho1 -149.1(3) . .
C19 C24 O10 Ho1 31.8(6) . .
O11 Ho1 O10 C24 -162.7(4) . .
O6 Ho1 O10 C24 29.4(6) . .
O9 Ho1 O10 C24 114.5(4) . .
O3 Ho1 O10 C24 38.4(4) . .
N1 Ho1 O10 C24 -37.7(3) . .
N2 Ho1 O10 C24 -90.7(4) . .
C30 C31 O11 Ho1 174.7(3) . .
C26 C31 O11 Ho1 -5.4(8) . .
O10 Ho1 O11 C31 122.6(5) . .
O6 Ho1 O11 C31 -61.0(5) . .
O9 Ho1 O11 C31 -140.9(5) . .
O3 Ho1 O11 C31 -161.2(4) . .
N1 Ho1 O11 C31 51.7(5) . .
N2 Ho1 O11 C31 8.1(5) . .
Ho1 O3 P1 O1' 150.4(8) . .
Ho1 O3 P1 O2 -125.1(3) . .
Ho1 O3 P1 O1 122.3(3) . .
Ho1 O3 P1 Co1 3.5(3) . .
C8 O2 P1 O3 17.7(5) . .
C8 O2 P1 O1' 127.2(9) . .
C8 O2 P1 O1 132.5(5) . .
C8 O2 P1 Co1 -116.5(4) . .
C6 O1 P1 O3 41.7(5) . .
C6 O1 P1 O1' -62.5(17) . .
C6 O1 P1 O2 -74.0(5) . .
C6 O1 P1 Co1 170.5(4) . .
C3' Co1 P1 O3 166.2(5) . .
C5' Co1 P1 O3 137.5(5) . .
C4' Co1 P1 O3 -153.2(5) . .
C5 Co1 P1 O3 -149.0(5) . .
C4 Co1 P1 O3 137.8(4) . .
C1 Co1 P1 O3 -145.0(3) . .
C3 Co1 P1 O3 146.1(3) . .
C1' Co1 P1 O3 167.6(14) . .
C2 Co1 P1 O3 -177.7(3) . .
C2' Co1 P1 O3 -131.7(5) . .
P2 Co1 P1 O3 45.00(17) . .
C3' Co1 P1 O1' 21.3(10) . .
C5' Co1 P1 O1' -7.4(9) . .
C4' Co1 P1 O1' 61.9(9) . .
C5 Co1 P1 O1' 66.1(9) . .
C4 Co1 P1 O1' -7.1(9) . .
C1 Co1 P1 O1' 70.1(8) . .
C3 Co1 P1 O1' 1.2(8) . .
C1' Co1 P1 O1' 22.7(17) . .
C2 Co1 P1 O1' 37.4(8) . .
C2' Co1 P1 O1' 83.4(10) . .
P2 Co1 P1 O1' -99.9(8) . .
C3' Co1 P1 O2 -65.8(6) . .
C5' Co1 P1 O2 -94.5(5) . .
C4' Co1 P1 O2 -25.2(5) . .
C5 Co1 P1 O2 -21.0(5) . .
C4 Co1 P1 O2 -94.2(4) . .
C1 Co1 P1 O2 -17.0(3) . .
C3 Co1 P1 O2 -85.8(3) . .
C1' Co1 P1 O2 -64.4(14) . .
C2 Co1 P1 O2 -49.6(3) . .
C2' Co1 P1 O2 -3.6(6) . .
P2 Co1 P1 O2 173.0(2) . .
C3' Co1 P1 O1 45.5(6) . .
C5' Co1 P1 O1 16.8(5) . .
C4' Co1 P1 O1 86.1(5) . .
C5 Co1 P1 O1 90.3(5) . .
C4 Co1 P1 O1 17.1(4) . .
C1 Co1 P1 O1 94.3(3) . .
C3 Co1 P1 O1 25.4(3) . .
C1' Co1 P1 O1 46.9(15) . .
C2 Co1 P1 O1 61.6(3) . .
C2' Co1 P1 O1 107.6(6) . .
P2 Co1 P1 O1 -75.7(2) . .
Ho1 O6 P2 O4 -125.9(3) . .
Ho1 O6 P2 O5 125.5(3) . .
Ho1 O6 P2 Co1 2.2(4) . .
C10 O4 P2 O6 1.3(6) . .
C10 O4 P2 O5 114.7(6) . .
C10 O4 P2 Co1 -131.6(5) . .
C12 O5 P2 O6 41.1(5) . .
C12 O5 P2 O4 -72.5(5) . .
C12 O5 P2 Co1 171.4(5) . .
C3' Co1 P2 O6 -144.6(5) . .
C5' Co1 P2 O6 -173.6(6) . .
C4' Co1 P2 O6 -170.6(13) . .
C5 Co1 P2 O6 140.3(3) . .
C4 Co1 P2 O6 170.7(3) . .
C1 Co1 P2 O6 156.6(6) . .
C3 Co1 P2 O6 -150.8(3) . .
C1' Co1 P2 O6 147.6(5) . .
C2 Co1 P2 O6 -135.0(3) . .
C2' Co1 P2 O6 129.1(5) . .
P1 Co1 P2 O6 -47.70(17) . .
C3' Co1 P2 O4 -17.5(5) . .
C5' Co1 P2 O4 -46.5(6) . .
C4' Co1 P2 O4 -43.6(13) . .
C5 Co1 P2 O4 -92.7(3) . .
C4 Co1 P2 O4 -62.2(3) . .
C1 Co1 P2 O4 -76.3(6) . .
C3 Co1 P2 O4 -23.7(3) . .
C1' Co1 P2 O4 -85.3(5) . .
C2 Co1 P2 O4 -7.9(3) . .
C2' Co1 P2 O4 -103.9(5) . .
P1 Co1 P2 O4 79.37(19) . .
C3' Co1 P2 O5 91.9(5) . .
C5' Co1 P2 O5 62.9(6) . .
C4' Co1 P2 O5 65.8(13) . .
C5 Co1 P2 O5 16.7(3) . .
C4 Co1 P2 O5 47.2(3) . .
C1 Co1 P2 O5 33.1(6) . .
C3 Co1 P2 O5 85.7(3) . .
C1' Co1 P2 O5 24.0(5) . .
C2 Co1 P2 O5 101.5(3) . .
C2' Co1 P2 O5 5.5(5) . .
P1 Co1 P2 O5 -171.24(18) . .
Ho1 O9 P3 O7 -110.5(3) . .
Ho1 O9 P3 O8 141.5(3) . .
Ho1 O9 P3 Co1 18.4(4) . .
C14 O7 P3 O9 18.4(7) . .
C14 O7 P3 O8 132.0(6) . .
C14 O7 P3 Co1 -115.4(6) . .
C16 O8 P3 O9 16.5(6) . .
C16 O8 P3 O7 -96.8(6) . .
C16 O8 P3 Co1 147.2(5) . .
C3' Co1 P3 O9 139.4(8) . .
C5' Co1 P3 O9 -148.3(7) . .
C4' Co1 P3 O9 138.9(5) . .
C5 Co1 P3 O9 -172.0(3) . .
C4 Co1 P3 O9 -146.0(3) . .
C1 Co1 P3 O9 148.1(3) . .
C3 Co1 P3 O9 175.3(7) . .
C1' Co1 P3 O9 -152.6(4) . .
C2 Co1 P3 O9 125.3(3) . .
C2' Co1 P3 O9 172.9(5) . .
P1 Co1 P3 O9 37.81(18) . .
P2 Co1 P3 O9 -53.61(19) . .
C3' Co1 P3 O7 -93.0(9) . .
C5' Co1 P3 O7 -20.7(7) . .
C4' Co1 P3 O7 -93.6(5) . .
C5 Co1 P3 O7 -44.4(3) . .
C4 Co1 P3 O7 -18.4(3) . .
C1 Co1 P3 O7 -84.4(3) . .
C3 Co1 P3 O7 -57.1(8) . .
C1' Co1 P3 O7 -25.0(4) . .
C2 Co1 P3 O7 -107.1(3) . .
C2' Co1 P3 O7 -59.5(5) . .
P1 Co1 P3 O7 165.4(2) . .
P2 Co1 P3 O7 74.0(2) . .
C3' Co1 P3 O8 15.4(9) . .
C5' Co1 P3 O8 87.7(7) . .
C4' Co1 P3 O8 14.9(5) . .
C5 Co1 P3 O8 64.0(3) . .
C4 Co1 P3 O8 90.0(3) . .
C1 Co1 P3 O8 24.1(3) . .
C3 Co1 P3 O8 51.3(8) . .
C1' Co1 P3 O8 83.4(4) . .
C2 Co1 P3 O8 1.3(3) . .
C2' Co1 P3 O8 48.9(5) . .
P1 Co1 P3 O8 -86.2(2) . .
P2 Co1 P3 O8 -177.6(2) . .
C3' Co1 C1' C2' 81.4(4) . .
C5' Co1 C1' C2' 119.8(3) . .
C4' Co1 C1' C2' 37.1(2) . .
C5 Co1 C1' C2' 3.3(12) . .
C4 Co1 C1' C2' 128.7(11) . .
C1 Co1 C1' C2' 25.8(5) . .
C3 Co1 C1' C2' 104.1(5) . .
C2 Co1 C1' C2' 64.7(5) . .
P1 Co1 C1' C2' 80.0(19) . .
P2 Co1 C1' C2' -158.4(6) . .
C3' Co1 C1' C5' -38.4(2) . .
C4' Co1 C1' C5' -82.7(4) . .
C5 Co1 C1' C5' -116.6(12) . .
C4 Co1 C1' C5' 8.9(11) . .
C1 Co1 C1' C5' -94.1(5) . .
C3 Co1 C1' C5' -15.7(5) . .
C2 Co1 C1' C5' -55.1(5) . .
C2' Co1 C1' C5' -119.8(3) . .
P1 Co1 C1' C5' -39.9(19) . .
P2 Co1 C1' C5' 81.7(6) . .
C5' C1' C2' C4' 0.0 . .
Co1 C1' C2' C4' -57.7(5) . .
C5' C1' C2' Co1 57.7(5) . .
C3' Co1 C2' C1' -81.2(4) . .
C5' Co1 C2' C1' -37.0(2) . .
C4' Co1 C2' C1' -119.7(3) . .
C5 Co1 C2' C1' -3.8(14) . .
C4 Co1 C2' C1' -22.6(5) . .
C1 Co1 C2' C1' -126.4(10) . .
C3 Co1 C2' C1' -60.9(5) . .
C2 Co1 C2' C1' -100.7(5) . .
P1 Co1 C2' C1' -154.5(8) . .
P2 Co1 C2' C1' 30.1(7) . .
C3' Co1 C2' C4' 38.5(2) . .
C5' Co1 C2' C4' 82.8(4) . .
C5 Co1 C2' C4' 116.0(14) . .
C4 Co1 C2' C4' 97.2(5) . .
C1 Co1 C2' C4' -6.6(11) . .
C3 Co1 C2' C4' 58.9(5) . .
C1' Co1 C2' C4' 119.7(3) . .
C2 Co1 C2' C4' 19.1(6) . .
P1 Co1 C2' C4' -34.7(7) . .
P2 Co1 C2' C4' 149.9(8) . .
C1' C2' C4' C3' 0.0 . .
Co1 C2' C4' C3' -59.5(5) . .
C1' C2' C4' Co1 59.5(5) . .
C5' Co1 C4' C3' 38.6(2) . .
C5 Co1 C4' C3' 96.8(5) . .
C4 Co1 C4' C3' 55.5(4) . .
C1 Co1 C4' C3' 132(2) . .
C3 Co1 C4' C3' 12.7(6) . .
C1' Co1 C4' C3' 81.6(3) . .
C2 Co1 C4' C3' -23.0(11) . .
C2' Co1 C4' C3' 118.1(3) . .
P1 Co1 C4' C3' -86.0(7) . .
P2 Co1 C4' C3' 35.5(18) . .
C3' Co1 C4' C2' -118.1(3) . .
C5' Co1 C4' C2' -79.5(3) . .
C5 Co1 C4' C2' -21.3(5) . .
C4 Co1 C4' C2' -62.6(4) . .
C1 Co1 C4' C2' 14(2) . .
C3 Co1 C4' C2' -105.5(5) . .
C1' Co1 C4' C2' -36.5(2) . .
C2 Co1 C4' C2' -141.1(11) . .
P1 Co1 C4' C2' 155.8(6) . .
P2 Co1 C4' C2' -82.6(18) . .
C2' C4' C3' C5' 0.0 . .
Co1 C4' C3' C5' -62.3(5) . .
C2' C4' C3' Co1 62.3(5) . .
C5' Co1 C3' C4' -117.3(3) . .
C5 Co1 C3' C4' -57.0(4) . .
C4 Co1 C3' C4' -102.4(4) . .
C1 Co1 C3' C4' -12.1(6) . .
C3 Co1 C3' C4' -148.5(13) . .
C1' Co1 C3' C4' -79.9(3) . .
C2 Co1 C3' C4' 35.9(17) . .
C2' Co1 C3' C4' -37.5(2) . .
P1 Co1 C3' C4' 99.6(7) . .
P2 Co1 C3' C4' -165.6(7) . .
C4' Co1 C3' C5' 117.3(3) . .
C5 Co1 C3' C5' 60.3(4) . .
C4 Co1 C3' C5' 14.9(5) . .
C1 Co1 C3' C5' 105.2(5) . .
C3 Co1 C3' C5' -31.2(14) . .
C1' Co1 C3' C5' 37.4(2) . .
C2 Co1 C3' C5' 153.2(16) . .
C2' Co1 C3' C5' 79.8(3) . .
P1 Co1 C3' C5' -143.0(7) . .
P2 Co1 C3' C5' -48.3(6) . .
C4' C3' C5' C1' 0.0 . .
Co1 C3' C5' C1' -62.2(5) . .
C4' C3' C5' Co1 62.2(5) . .
C2' C1' C5' C3' 0.0 . .
Co1 C1' C5' C3' 59.3(6) . .
C2' C1' C5' Co1 -59.3(6) . .
C4' Co1 C5' C3' -38.7(2) . .
C5 Co1 C5' C3' -94.2(5) . .
C4 Co1 C5' C3' -131.8(16) . .
C1 Co1 C5' C3' -52.1(5) . .
C3 Co1 C5' C3' 26.9(12) . .
C1' Co1 C5' C3' -118.3(3) . .
C2 Co1 C5' C3' -9.6(6) . .
C2' Co1 C5' C3' -81.8(4) . .
P1 Co1 C5' C3' 47.6(6) . .
P2 Co1 C5' C3' 140.1(7) . .
C3' Co1 C5' C1' 118.3(3) . .
C4' Co1 C5' C1' 79.6(3) . .
C5 Co1 C5' C1' 24.1(5) . .
C4 Co1 C5' C1' -13.5(17) . .
C1 Co1 C5' C1' 66.1(4) . .
C3 Co1 C5' C1' 145.1(11) . .
C2 Co1 C5' C1' 108.7(5) . .
C2' Co1 C5' C1' 36.5(2) . .
P1 Co1 C5' C1' 165.8(6) . .
P2 Co1 C5' C1' -101.6(6) . .
O1 C6 O1' P1 -73.4(18) . .
C7 C6 O1' P1 -130.8(12) . .
O3 P1 O1' C6 -20.8(17) . .
O2 P1 O1' C6 -126.5(15) . .
O1 P1 O1' C6 64.9(17) . .
Co1 P1 O1' C6 126.8(12) . .

loop_
_platon_squeeze_void_nr
_platon_squeeze_void_average_x
_platon_squeeze_void_average_y
_platon_squeeze_void_average_z
_platon_squeeze_void_volume
_platon_squeeze_void_count_electrons
_platon_squeeze_void_content
1 0.875 0.099 0.298 30 2 ' '
2 0.336 0.196 0.133 174 43 ' '
3 0.779 0.098 0.050 14 0 ' '
4 0.336 0.304 0.633 174 42 ' '
5 0.875 0.401 0.798 30 2 ' '
6 0.779 0.402 0.550 14 0 ' '
7 0.125 0.599 0.202 30 2 ' '
8 0.664 0.696 0.367 174 42 ' '
9 0.220 0.598 0.449 14 0 ' '
10 0.664 0.804 0.867 174 42 ' '
11 0.125 0.901 0.702 30 2 ' '
12 0.220 0.902 0.949 14 0 ' '
